data_4021148
loop_
_publ_author_name
'Yoshihiko Yamamoto'
'Shoji Kuwabara'
'Yoji Ando'
'Hitomi Nagata'
'Hisao Nishiyama'
'Kenji Itoh'

_publ_section_title
;
 Palladium(0)-Catalyzed Cyclization of Electron-Deficient
 Enynes and Enediynes
;
_journal_name_full 'Journal of Organic Chemistry'
_journal_page_first 6697
_journal_page_last 6705
_journal_paper_doi 10.1021/jo049072p
_journal_volume 69
_journal_year 2004
_chemical_formula_sum 'C30 H34 N2 O8 S2'
_chemical_formula_weight 614.71
_space_group_IT_number 2
_symmetry_cell_setting triclinic
_symmetry_space_group_name_Hall '-P 1'
_symmetry_space_group_name_H-M 'P -1'
_cell_angle_alpha 108.6880(10)
_cell_angle_beta 101.8640(10)
_cell_angle_gamma 110.0310(10)
_cell_formula_units_Z 2
_cell_length_a 11.2372(5)
_cell_length_b 11.9537(6)
_cell_length_c 13.4405(7)
_cell_measurement_temperature 173(2)
_cell_volume 1502.52(13)
_diffrn_ambient_temperature 173(2)
_exptl_crystal_density_diffrn 1.359
_cod_depositor_comments
;
The following automatic conversions were performed:
'_symmetry_cell_setting' value 'Triclinic' changed to 'triclinic'
according to '/home/saulius/struct/CIF-dictionaries/cif_core.dic'
dictionary named 'cif_core.dic' version 2.4.1 from 2010-06-29.

Automatic conversion script
Id: cif_fix_enum 1527 2010-12-29 10:47:43Z saulius 
;
_cod_database_code 4021148

loop_
_symmetry_equiv_pos_as_xyz
'x, y, z'
'-x, -y, -z'

loop_
_atom_site_label
_atom_site_type_symbol
_atom_site_fract_x
_atom_site_fract_y
_atom_site_fract_z
_atom_site_U_iso_or_equiv
_atom_site_adp_type
_atom_site_occupancy
_atom_site_symmetry_multiplicity
_atom_site_calc_flag
_atom_site_refinement_flags
_atom_site_disorder_assembly
_atom_site_disorder_group
C1 C 0.40742(13) 0.67813(13) 0.09858(11) 0.0258(3) Uani 1 1 d . . .
C2 C 0.42007(13) 0.74544(13) 0.03556(11) 0.0257(3) Uani 1 1 d . . .
C3 C 0.31569(16) 0.77362(17) -0.02688(13) 0.0338(3) Uani 1 1 d . . .
H3A H 0.2349 0.6931 -0.0775 0.041 Uiso 1 1 calc R . .
H3B H 0.2909 0.8318 0.0245 0.041 Uiso 1 1 calc R . .
C4 C 0.49861(15) 0.80500(16) -0.09921(13) 0.0335(3) Uani 1 1 d . . .
H4A H 0.5697 0.8742 -0.1049 0.040 Uiso 1 1 calc R . .
H4B H 0.4683 0.7228 -0.1641 0.040 Uiso 1 1 calc R . .
C5 C 0.54712(13) 0.79293(13) 0.00970(12) 0.0268(3) Uani 1 1 d . . .
H5 H 0.6120 0.8800 0.0691 0.032 Uiso 1 1 calc R . .
C6 C 0.60926(14) 0.69747(14) 0.00238(12) 0.0281(3) Uani 1 1 d . . .
H6A H 0.5540 0.6171 -0.0658 0.034 Uiso 1 1 calc R . .
H6B H 0.6989 0.7359 -0.0008 0.034 Uiso 1 1 calc R . .
C7 C 0.61914(13) 0.66589(13) 0.10324(11) 0.0260(3) Uani 1 1 d . . .
C8 C 0.52369(13) 0.65833(12) 0.15033(11) 0.0241(2) Uani 1 1 d . . .
C9 C 0.53382(14) 0.64496(13) 0.25987(11) 0.0263(3) Uani 1 1 d . . .
H9A H 0.4657 0.5600 0.2463 0.032 Uiso 1 1 calc R . .
H9B H 0.6224 0.6522 0.2946 0.032 Uiso 1 1 calc R . .
C10 C 0.61415(15) 0.88688(14) 0.36559(13) 0.0320(3) Uani 1 1 d . . .
H10A H 0.5990 0.9487 0.4226 0.038 Uiso 1 1 calc R . .
H10B H 0.6020 0.9062 0.3004 0.038 Uiso 1 1 calc R . .
C11 C 0.75638(16) 0.90589(15) 0.40932(14) 0.0371(3) Uani 1 1 d . . .
H11 H 0.7833 0.8933 0.4735 0.045 Uiso 1 1 calc R . .
C12 C 0.84541(17) 0.93954(16) 0.36154(16) 0.0434(4) Uani 1 1 d . . .
H12A H 0.8209 0.9527 0.2973 0.052 Uiso 1 1 calc R . .
H12B H 0.9329 0.9502 0.3920 0.052 Uiso 1 1 calc R . .
C13 C 0.27304(14) 0.61771(16) 0.10703(12) 0.0321(3) Uani 1 1 d . . .
C14 C 0.12178(18) 0.4361(2) 0.1218(2) 0.0554(5) Uani 1 1 d . . .
H14A H 0.1163 0.4908 0.1892 0.083 Uiso 1 1 calc R . .
H14B H 0.1140 0.3547 0.1245 0.083 Uiso 1 1 calc R . .
H14C H 0.0496 0.4185 0.0579 0.083 Uiso 1 1 calc R . .
C15 C 0.73623(14) 0.64230(14) 0.14838(12) 0.0298(3) Uani 1 1 d . . .
C16 C 0.96904(18) 0.7079(3) 0.1893(2) 0.0596(6) Uani 1 1 d . . .
H16A H 0.9925 0.7369 0.2690 0.089 Uiso 1 1 calc R . .
H16B H 1.0430 0.7597 0.1736 0.089 Uiso 1 1 calc R . .
H16C H 0.9507 0.6170 0.1551 0.089 Uiso 1 1 calc R . .
C17 C 0.20085(15) 0.67258(14) -0.29856(12) 0.0299(3) Uani 1 1 d . . .
C18 C 0.26237(17) 0.61912(17) -0.36729(13) 0.0379(3) Uani 1 1 d . . .
H18 H 0.3461 0.6716 -0.3664 0.045 Uiso 1 1 calc R . .
C19 C 0.1964(2) 0.48616(18) -0.43709(15) 0.0465(4) Uani 1 1 d . . .
H19 H 0.2366 0.4493 -0.4837 0.056 Uiso 1 1 calc R . .
C20 C 0.0719(2) 0.40632(16) -0.43944(15) 0.0464(4) Uani 1 1 d . . .
C21 C 0.01033(18) 0.46256(17) -0.37334(15) 0.0441(4) Uani 1 1 d . . .
H21 H -0.0750 0.4106 -0.3766 0.053 Uiso 1 1 calc R . .
C22 C 0.07453(16) 0.59571(16) -0.30221(14) 0.0361(3) Uani 1 1 d . . .
H22 H 0.0330 0.6329 -0.2574 0.043 Uiso 1 1 calc R . .
C23 C 0.0041(3) 0.26066(19) -0.51228(19) 0.0698(7) Uani 1 1 d . . .
H23A H 0.0228 0.2441 -0.5808 0.105 Uiso 1 1 calc R . .
H23B H -0.0919 0.2277 -0.5294 0.105 Uiso 1 1 calc R . .
H23C H 0.0382 0.2172 -0.4732 0.105 Uiso 1 1 calc R . .
C24 C 0.55839(15) 0.78422(15) 0.55080(12) 0.0318(3) Uani 1 1 d . . .
C25 C 0.60815(17) 0.91193(16) 0.63105(13) 0.0372(3) Uani 1 1 d . . .
H25 H 0.5730 0.9679 0.6177 0.045 Uiso 1 1 calc R . .
C26 C 0.71083(19) 0.95543(19) 0.73139(15) 0.0460(4) Uani 1 1 d . . .
H26 H 0.7448 1.0413 0.7852 0.055 Uiso 1 1 calc R . .
C27 C 0.7637(2) 0.8730(2) 0.75292(16) 0.0528(5) Uani 1 1 d . . .
C28 C 0.7108(2) 0.7452(2) 0.67234(18) 0.0564(5) Uani 1 1 d . . .
H28 H 0.7444 0.6886 0.6864 0.068 Uiso 1 1 calc R . .
C29 C 0.6089(2) 0.69975(18) 0.57123(15) 0.0438(4) Uani 1 1 d . . .
H29 H 0.5746 0.6137 0.5177 0.053 Uiso 1 1 calc R . .
C30 C 0.8767(3) 0.9233(3) 0.8630(2) 0.0853(9) Uani 1 1 d . . .
H30A H 0.8640 0.8543 0.8876 0.128 Uiso 1 1 calc R . .
H30B H 0.8753 0.9966 0.9186 0.128 Uiso 1 1 calc R . .
H30C H 0.9623 0.9507 0.8525 0.128 Uiso 1 1 calc R . .
N1 N 0.38500(12) 0.83783(12) -0.08953(10) 0.0306(3) Uani 1 1 d . . .
N2 N 0.51212(12) 0.75148(11) 0.33376(10) 0.0282(2) Uani 1 1 d . . .
O1 O 0.19090(12) 0.66061(15) 0.10207(13) 0.0508(3) Uani 1 1 d . . .
O2 O 0.24994(11) 0.50261(12) 0.11260(10) 0.0384(3) Uani 1 1 d . . .
O3 O 0.37967(13) 0.91029(11) -0.24092(11) 0.0432(3) Uani 1 1 d . . .
O4 O 0.19421(13) 0.87950(12) -0.16414(10) 0.0418(3) Uani 1 1 d . . .
O5 O 0.73035(12) 0.56000(12) 0.18322(11) 0.0403(3) Uani 1 1 d . . .
O6 O 0.85010(10) 0.72291(12) 0.14432(11) 0.0393(3) Uani 1 1 d . . .
O7 O 0.35315(12) 0.59099(12) 0.37843(10) 0.0450(3) Uani 1 1 d . . .
O8 O 0.36993(13) 0.81592(14) 0.43570(10) 0.0462(3) Uani 1 1 d . . .
S1 S 0.28953(4) 0.83726(3) -0.19918(3) 0.03153(11) Uani 1 1 d . . .
S2 S 0.43366(4) 0.72981(4) 0.42019(3) 0.03252(11) Uani 1 1 d . . .

loop_
_atom_site_aniso_label
_atom_site_aniso_U_11
_atom_site_aniso_U_22
_atom_site_aniso_U_33
_atom_site_aniso_U_23
_atom_site_aniso_U_13
_atom_site_aniso_U_12
C1 0.0230(6) 0.0294(6) 0.0254(6) 0.0102(5) 0.0091(5) 0.0128(5)
C2 0.0254(6) 0.0270(6) 0.0248(6) 0.0089(5) 0.0089(5) 0.0134(5)
C3 0.0341(7) 0.0469(8) 0.0338(7) 0.0227(6) 0.0157(6) 0.0253(6)
C4 0.0327(7) 0.0402(8) 0.0368(7) 0.0228(6) 0.0160(6) 0.0180(6)
C5 0.0248(6) 0.0243(6) 0.0292(6) 0.0111(5) 0.0088(5) 0.0093(5)
C6 0.0271(6) 0.0315(7) 0.0306(6) 0.0141(5) 0.0144(5) 0.0149(5)
C7 0.0235(6) 0.0248(6) 0.0288(6) 0.0102(5) 0.0086(5) 0.0109(5)
C8 0.0228(5) 0.0227(6) 0.0247(6) 0.0086(5) 0.0071(5) 0.0099(5)
C9 0.0270(6) 0.0264(6) 0.0267(6) 0.0115(5) 0.0097(5) 0.0128(5)
C10 0.0380(7) 0.0266(6) 0.0313(7) 0.0122(5) 0.0109(6) 0.0150(6)
C11 0.0354(7) 0.0285(7) 0.0367(8) 0.0122(6) 0.0046(6) 0.0086(6)
C12 0.0366(8) 0.0320(8) 0.0464(9) 0.0108(7) 0.0091(7) 0.0073(6)
C13 0.0263(6) 0.0450(8) 0.0312(7) 0.0189(6) 0.0134(5) 0.0181(6)
C14 0.0288(8) 0.0696(13) 0.0675(13) 0.0395(11) 0.0204(8) 0.0098(8)
C15 0.0265(6) 0.0320(7) 0.0333(7) 0.0125(6) 0.0121(5) 0.0158(5)
C16 0.0304(8) 0.0857(16) 0.0844(15) 0.0496(13) 0.0251(9) 0.0339(10)
C17 0.0330(7) 0.0287(6) 0.0281(6) 0.0135(5) 0.0083(5) 0.0137(6)
C18 0.0404(8) 0.0419(8) 0.0331(7) 0.0152(6) 0.0137(6) 0.0204(7)
C19 0.0565(10) 0.0442(9) 0.0349(8) 0.0095(7) 0.0093(7) 0.0286(8)
C20 0.0574(10) 0.0309(8) 0.0360(8) 0.0122(6) -0.0047(7) 0.0173(7)
C21 0.0388(8) 0.0360(8) 0.0455(9) 0.0225(7) 0.0021(7) 0.0061(7)
C22 0.0345(7) 0.0376(8) 0.0381(8) 0.0203(6) 0.0120(6) 0.0144(6)
C23 0.0901(17) 0.0315(9) 0.0556(12) 0.0085(8) -0.0116(12) 0.0226(10)
C24 0.0348(7) 0.0362(7) 0.0281(7) 0.0149(6) 0.0131(6) 0.0173(6)
C25 0.0455(8) 0.0389(8) 0.0319(7) 0.0141(6) 0.0152(7) 0.0239(7)
C26 0.0504(10) 0.0467(9) 0.0309(8) 0.0100(7) 0.0110(7) 0.0186(8)
C27 0.0509(10) 0.0682(13) 0.0375(9) 0.0240(9) 0.0079(8) 0.0274(10)
C28 0.0673(13) 0.0637(13) 0.0509(11) 0.0318(10) 0.0137(10) 0.0401(11)
C29 0.0546(10) 0.0410(9) 0.0409(9) 0.0190(7) 0.0149(8) 0.0263(8)
C30 0.0797(18) 0.103(2) 0.0530(14) 0.0284(14) -0.0076(12) 0.0413(17)
N1 0.0317(6) 0.0311(6) 0.0310(6) 0.0148(5) 0.0092(5) 0.0157(5)
N2 0.0325(6) 0.0273(6) 0.0261(5) 0.0111(4) 0.0124(5) 0.0138(5)
O1 0.0383(6) 0.0752(9) 0.0697(9) 0.0456(8) 0.0323(6) 0.0374(7)
O2 0.0257(5) 0.0421(6) 0.0474(6) 0.0224(5) 0.0151(5) 0.0108(4)
O3 0.0486(7) 0.0347(6) 0.0496(7) 0.0284(5) 0.0147(6) 0.0137(5)
O4 0.0468(6) 0.0403(6) 0.0433(6) 0.0162(5) 0.0115(5) 0.0287(5)
O5 0.0374(6) 0.0432(6) 0.0535(7) 0.0279(6) 0.0173(5) 0.0245(5)
O6 0.0246(5) 0.0481(7) 0.0547(7) 0.0276(6) 0.0177(5) 0.0190(5)
O7 0.0396(6) 0.0454(7) 0.0378(6) 0.0152(5) 0.0174(5) 0.0055(5)
O8 0.0450(7) 0.0670(8) 0.0384(6) 0.0200(6) 0.0183(5) 0.0377(6)
S1 0.0365(2) 0.02649(18) 0.03344(19) 0.01548(14) 0.00923(15) 0.01519(15)
S2 0.03042(19) 0.0396(2) 0.02838(18) 0.01316(15) 0.01262(14) 0.01626(16)

loop_
_geom_bond_atom_site_label_1
_geom_bond_atom_site_label_2
_geom_bond_distance
_geom_bond_site_symmetry_2
_geom_bond_publ_flag
C1 C2 1.3389(19) . ?
C1 C8 1.4801(17) . ?
C1 C13 1.4801(19) . ?
C2 C3 1.4969(19) . ?
C2 C5 1.5022(18) . ?
C3 N1 1.4763(19) . ?
C4 N1 1.4764(18) . ?
C4 C5 1.524(2) . ?
C5 C6 1.5171(18) . ?
C6 C7 1.5124(19) . ?
C7 C8 1.3448(18) . ?
C7 C15 1.4881(18) . ?
C8 C9 1.5168(18) . ?
C9 N2 1.4728(17) . ?
C10 N2 1.4834(18) . ?
C10 C11 1.494(2) . ?
C11 C12 1.315(2) . ?
C13 O1 1.2002(18) . ?
C13 O2 1.3399(19) . ?
C14 O2 1.4398(19) . ?
C15 O5 1.2062(19) . ?
C15 O6 1.3366(17) . ?
C16 O6 1.444(2) . ?
C17 C22 1.382(2) . ?
C17 C18 1.388(2) . ?
C17 S1 1.7539(15) . ?
C18 C19 1.381(2) . ?
C19 C20 1.385(3) . ?
C20 C21 1.381(3) . ?
C20 C23 1.504(2) . ?
C21 C22 1.387(2) . ?
C24 C25 1.385(2) . ?
C24 C29 1.387(2) . ?
C24 S2 1.7611(15) . ?
C25 C26 1.386(2) . ?
C26 C27 1.386(3) . ?
C27 C28 1.384(3) . ?
C27 C30 1.515(3) . ?
C28 C29 1.384(3) . ?
N1 S1 1.6313(12) . ?
N2 S2 1.6284(12) . ?
O3 S1 1.4299(12) . ?
O4 S1 1.4317(12) . ?
O7 S2 1.4329(13) . ?
O8 S2 1.4299(12) . ?

loop_
_cod_related_entry_id
_cod_related_entry_database
_cod_related_entry_code
1 ChemSpider 9425559
